data_7718139
loop_
_publ_author_name
'Jimbo, Atsuhiro'
'Li, Chifeng'
'Yonesato, Kentaro'
'Yamaguchi, Kazuya'
'Suzuki, Kosuke'

_publ_section_title
;
 Ligand-directed top-down synthesis of trivacant lacunary
 polyoxomolybdates from plenary Keggin-type
 [&#x3b1;-XMo<sub>12</sub>O<sub>40</sub>]<sup>3-</sup> (X = P, As, V) in
 organic media.
;
_journal_issue 20
_journal_name_full 'Dalton transactions (Cambridge, England : 2003)'
_journal_page_first 8234
_journal_page_last 8240
_journal_paper_doi 10.1039/d5dt00252d
_journal_volume 54
_journal_year 2025
_chemical_formula_sum 'C92 H162 As Mo9 N7 O34'
_chemical_formula_weight 2848.66
_space_group_crystal_system trigonal
_space_group_IT_number 161
_space_group_name_Hall 'R 3 -2"c'
_space_group_name_H-M_alt 'R 3 c :H'
_atom_sites_solution_hydrogens geom
_audit_creation_method SHELXL-2018/3
_audit_update_record
;
2024-12-05 deposited with the CCDC.	2025-02-25 downloaded from the CCDC.
;
_cell_angle_alpha 90
_cell_angle_beta 90
_cell_angle_gamma 120
_cell_formula_units_Z 6
_cell_length_a 19.4803(2)
_cell_length_b 19.4803(2)
_cell_length_c 51.6719(6)
_cell_measurement_reflns_used 39253
_cell_measurement_temperature 93(2)
_cell_measurement_theta_max 27.0720
_cell_measurement_theta_min 1.9700
_cell_volume 16981.5(3)
_computing_cell_refinement 'CrysAlisPro 1.171.43.90 (Rigaku OD, 2023)'
_computing_data_collection 'CrysAlisPro system (CCD 43.121a 64-bit (release 24-04-2024))'
_computing_data_reduction 'CrysAlisPro 1.171.43.90 (Rigaku OD, 2023)'
_computing_structure_refinement 'SHELXL-2018/3 (Sheldrick, 2018)'
_computing_structure_solution 'SHELXT 2018/2 (Sheldrick, 2018)'
_diffrn_ambient_temperature 93(2)
_diffrn_detector_area_resol_mean 10.0000
_diffrn_measured_fraction_theta_full 1.000
_diffrn_measured_fraction_theta_max 0.999
_diffrn_measurement_device_type 'XtaLAB Synergy R, HyPix'
_diffrn_measurement_method '\w scans'
_diffrn_radiation_type MoK\a
_diffrn_radiation_wavelength 0.71073
_diffrn_reflns_av_R_equivalents 0.0460
_diffrn_reflns_av_unetI/netI 0.0266
_diffrn_reflns_Laue_measured_fraction_full 1.000
_diffrn_reflns_Laue_measured_fraction_max 0.999
_diffrn_reflns_limit_h_max 24
_diffrn_reflns_limit_h_min -24
_diffrn_reflns_limit_k_max 24
_diffrn_reflns_limit_k_min -24
_diffrn_reflns_limit_l_max 65
_diffrn_reflns_limit_l_min -65
_diffrn_reflns_number 71913
_diffrn_reflns_point_group_measured_fraction_full 1.000
_diffrn_reflns_point_group_measured_fraction_max 0.997
_diffrn_reflns_theta_full 25.242
_diffrn_reflns_theta_max 27.102
_diffrn_reflns_theta_min 1.986
_diffrn_source 'micro-focus sealed X-ray tube'
_exptl_absorpt_coefficient_mu 1.329
_exptl_absorpt_correction_T_max 1.00000
_exptl_absorpt_correction_T_min 0.55714
_exptl_absorpt_correction_type multi-scan
_exptl_absorpt_process_details
;
CrysAlisPro 1.171.43.90 (Rigaku Oxford Diffraction, 2023)
Empirical absorption correction using spherical harmonics,
implemented in SCALE3 ABSPACK scaling algorithm.
;
_exptl_crystal_colour Colorless
_exptl_crystal_density_diffrn 1.671
_exptl_crystal_density_method 'Not measured'
_exptl_crystal_description Plate
_exptl_crystal_F_000 8676
_exptl_crystal_size_max 0.100
_exptl_crystal_size_mid 0.050
_exptl_crystal_size_min 0.020
_refine_diff_density_max 0.791
_refine_diff_density_min -0.539
_refine_diff_density_rms 0.087
_refine_ls_abs_structure_details
;
 Classical Flack method preferred over Parsons because s.u. lower.
;
_refine_ls_abs_structure_Flack -0.05(2)
_refine_ls_extinction_method none
_refine_ls_goodness_of_fit_ref 1.088
_refine_ls_hydrogen_treatment constr
_refine_ls_matrix_type full
_refine_ls_number_parameters 431
_refine_ls_number_reflns 8317
_refine_ls_number_restraints 7
_refine_ls_restrained_S_all 1.090
_refine_ls_R_factor_all 0.0448
_refine_ls_R_factor_gt 0.0426
_refine_ls_shift/su_max 0.002
_refine_ls_shift/su_mean 0.000
_refine_ls_structure_factor_coef Fsqd
_refine_ls_weighting_details 'w=1/[\s^2^(Fo^2^)+(0.0876P)^2^] where P=(Fo^2^+2Fc^2^)/3'
_refine_ls_weighting_scheme calc
_refine_ls_wR_factor_gt 0.1119
_refine_ls_wR_factor_ref 0.1134
_reflns_Friedel_coverage 0.994
_reflns_Friedel_fraction_full 0.999
_reflns_Friedel_fraction_max 0.996
_reflns_number_gt 7935
_reflns_number_total 8317
_reflns_threshold_expression 'I > 2\s(I)'
_cod_data_source_file d5dt00252d2.cif
_cod_data_source_block shelx_CCDC2
_cod_depositor_comments 'Adding full bibliography for 7718136--7718141.cif.'
_cod_original_cell_volume 16981.5(4)
_cod_database_code 7718139
_shelx_shelxl_version_number 2018/3
_shelx_space_group_comment
;
The symmetry employed for this shelxl refinement is uniquely defined
by the following loop, which should always be used as a source of
symmetry information in preference to the above space-group names.
They are only intended as comments.
;
_shelx_estimated_absorpt_t_min 0.879
_shelx_estimated_absorpt_t_max 0.974
_oxdiff_exptl_absorpt_empirical_full_min 0.607
_oxdiff_exptl_absorpt_empirical_full_max 1.702
_oxdiff_exptl_absorpt_empirical_details
;
Empirical correction (ABSPACK) includes:
- Absorption correction using spherical harmonics
- Frame scaling
- Detector area scaling
- B-factor correction
;

loop_
_space_group_symop_operation_xyz
'x, y, z'
'-y, x-y, z'
'-x+y, -x, z'
'-y, -x, z+1/2'
'-x+y, y, z+1/2'
'x, x-y, z+1/2'
'x+2/3, y+1/3, z+1/3'
'-y+2/3, x-y+1/3, z+1/3'
'-x+y+2/3, -x+1/3, z+1/3'
'-y+2/3, -x+1/3, z+5/6'
'-x+y+2/3, y+1/3, z+5/6'
'x+2/3, x-y+1/3, z+5/6'
'x+1/3, y+2/3, z+2/3'
'-y+1/3, x-y+2/3, z+2/3'
'-x+y+1/3, -x+2/3, z+2/3'
'-y+1/3, -x+2/3, z+7/6'
'-x+y+1/3, y+2/3, z+7/6'
'x+1/3, x-y+2/3, z+7/6'

loop_
_atom_site_label
_atom_site_type_symbol
_atom_site_fract_x
_atom_site_fract_y
_atom_site_fract_z
_atom_site_U_iso_or_equiv
_atom_site_adp_type
_atom_site_occupancy
_atom_site_site_symmetry_order
_atom_site_calc_flag
_atom_site_refinement_flags_posn
_atom_site_refinement_flags_adp
_atom_site_refinement_flags_occupancy
_atom_site_disorder_assembly
_atom_site_disorder_group
Mo1 Mo 0.02693(4) 0.19221(3) 0.58997(2) 0.01795(15) Uani 1 1 d . . . . .
Mo2 Mo 0.19563(3) 0.15739(3) 0.57814(2) 0.01826(15) Uani 1 1 d . . . . .
Mo3 Mo 0.08586(3) 0.11006(3) 0.64456(2) 0.01652(14) Uani 1 1 d . . . . .
As1 As 0.000000 0.000000 0.58591(2) 0.0136(2) Uani 1 3 d S T P . .
O1 O 0.0928(3) 0.0311(3) 0.57555(9) 0.0165(9) Uani 1 1 d . . . . .
O2 O 0.000000 0.000000 0.61879(15) 0.0146(16) Uani 1 3 d S T P . .
O3 O 0.2058(3) 0.1541(3) 0.54535(10) 0.0228(11) Uani 1 1 d . . . . .
O4 O -0.0832(3) 0.1496(3) 0.58849(10) 0.0204(10) Uani 1 1 d . . . . .
O5 O 0.1165(3) 0.1901(3) 0.57776(10) 0.0204(10) Uani 1 1 d . . . . .
O6 O 0.0376(3) 0.1638(3) 0.62234(10) 0.0200(10) Uani 1 1 d . . . . .
O7 O 0.1538(3) 0.1348(3) 0.61882(10) 0.0198(10) Uani 1 1 d . . . . .
O8 O 0.0576(3) 0.2897(3) 0.59338(10) 0.0265(11) Uani 1 1 d . . . . .
O9 O 0.2783(3) 0.2437(3) 0.58668(10) 0.0263(11) Uani 1 1 d . . . . .
O10 O 0.1359(3) 0.1837(3) 0.66649(11) 0.0243(11) Uani 1 1 d . . . . .
O11 O 0.0888(3) 0.0262(3) 0.65927(10) 0.0189(10) Uani 1 1 d . . . . .
O1A O -0.0287(4) 0.2244(4) 0.46870(11) 0.0350(13) Uani 1 1 d . . . . .
N1A N 0.0131(4) 0.2094(4) 0.54638(12) 0.0211(12) Uani 1 1 d . . . . .
C1A C -0.0374(5) 0.2331(4) 0.53902(15) 0.0263(16) Uani 1 1 d . . . . .
H1A H -0.063685 0.245404 0.552162 0.032 Uiso 1 1 calc R U . . .
C2A C -0.0541(4) 0.2408(4) 0.51366(16) 0.0242(15) Uani 1 1 d . . . . .
H2A H -0.090174 0.258540 0.509545 0.029 Uiso 1 1 calc R U . . .
C3A C -0.0171(5) 0.2220(5) 0.49420(15) 0.0253(15) Uani 1 1 d . . . . .
C4A C 0.0377(5) 0.1994(6) 0.50173(17) 0.0309(19) Uani 1 1 d . . . . .
H4A H 0.066013 0.188522 0.488972 0.037 Uiso 1 1 calc R U . . .
C5A C 0.0506(5) 0.1930(5) 0.52736(16) 0.0269(16) Uani 1 1 d . . . . .
H5A H 0.087274 0.176482 0.532021 0.032 Uiso 1 1 calc R U . . .
C6A C -0.0918(6) 0.2384(6) 0.46081(16) 0.0355(19) Uani 1 1 d . . . . .
H6AA H -0.094291 0.238850 0.441874 0.053 Uiso 1 1 calc R U . . .
H6AB H -0.142362 0.196220 0.467637 0.053 Uiso 1 1 calc R U . . .
H6AC H -0.081580 0.289683 0.467580 0.053 Uiso 1 1 calc R U . . .
N1B N 0.000000 0.000000 0.4662(3) 0.061(5) Uani 1 3 d S T P . .
C1B C 0.000000 0.000000 0.5160(3) 0.044(4) Uani 1 3 d S T P . .
H1BA H -0.035699 0.018121 0.522337 0.066 Uiso 0.3333 1 calc R U P . .
H1BB H 0.053819 0.035699 0.522337 0.066 Uiso 0.3333 1 calc R U P . .
H1BC H -0.018121 -0.053819 0.522337 0.066 Uiso 0.3333 1 calc R U P . .
C2B C 0.000000 0.000000 0.4877(4) 0.044(4) Uani 1 3 d S T P . .
C1C C -0.0698(8) 0.1188(6) 0.3334(2) 0.057(3) Uani 1 1 d . U . . .
C2C C -0.1177(7) 0.1273(7) 0.3508(3) 0.062(3) Uani 1 1 d . . . . .
H2C H -0.160748 0.132421 0.344572 0.074 Uiso 1 1 calc R U . . .
C3C C -0.1057(8) 0.1286(7) 0.3774(3) 0.058(3) Uani 1 1 d . . . . .
H3C H -0.139487 0.135712 0.388996 0.069 Uiso 1 1 calc R U . . .
C4C C -0.0438(8) 0.1194(6) 0.3868(2) 0.051(3) Uani 1 1 d . . . . .
C5C C 0.0026(7) 0.1098(6) 0.3693(2) 0.042(2) Uani 1 1 d . . . . .
H5C H 0.044791 0.102944 0.375438 0.050 Uiso 1 1 calc R U . . .
C6C C -0.0091(7) 0.1097(6) 0.3429(2) 0.048(3) Uani 1 1 d . . . . .
H6C H 0.025066 0.103197 0.331330 0.058 Uiso 1 1 calc R U . . .
C7C C -0.0795(11) 0.1208(9) 0.3044(3) 0.093(5) Uani 1 1 d . U . . .
H7CA H -0.038925 0.113535 0.295626 0.140 Uiso 1 1 calc R U . . .
H7CB H -0.132217 0.078054 0.299330 0.140 Uiso 1 1 calc R U . . .
H7CC H -0.073651 0.171961 0.299402 0.140 Uiso 1 1 calc R U . . .
C8C C -0.0274(13) 0.1195(10) 0.4157(3) 0.093(5) Uani 1 1 d . . . . .
H8CA H -0.066102 0.126995 0.425601 0.140 Uiso 1 1 calc R U . . .
H8CB H -0.031790 0.068760 0.420514 0.140 Uiso 1 1 calc R U . . .
H8CC H 0.026181 0.162727 0.419601 0.140 Uiso 1 1 calc R U . . .
N1 N 0.4345(5) 0.3745(5) 0.52900(17) 0.0417(19) Uani 1 1 d . . . . .
C111 C 0.3476(6) 0.3302(5) 0.5214(2) 0.043(2) Uani 1 1 d . . . . .
H11A H 0.316196 0.300710 0.536700 0.052 Uiso 1 1 calc R U . . .
H11B H 0.331731 0.369770 0.516869 0.052 Uiso 1 1 calc R U . . .
C112 C 0.3253(6) 0.2730(5) 0.4993(2) 0.042(2) Uani 1 1 d . . . . .
H11C H 0.324941 0.224483 0.505149 0.051 Uiso 1 1 calc R U . . .
H11D H 0.364816 0.297250 0.485211 0.051 Uiso 1 1 calc R U . . .
C113 C 0.2439(7) 0.2519(6) 0.4893(2) 0.047(2) Uani 1 1 d . . . . .
H11E H 0.247000 0.299620 0.481344 0.057 Uiso 1 1 calc R U . . .
H11F H 0.206906 0.236269 0.504125 0.057 Uiso 1 1 calc R U . . .
C114 C 0.2103(7) 0.1852(7) 0.4695(3) 0.056(3) Uani 1 1 d . . . . .
H11G H 0.157891 0.174772 0.463935 0.085 Uiso 1 1 calc R U . . .
H11H H 0.245814 0.200651 0.454518 0.085 Uiso 1 1 calc R U . . .
H11I H 0.205670 0.137222 0.477327 0.085 Uiso 1 1 calc R U . . .
C121 C 0.4854(6) 0.4233(7) 0.5068(2) 0.045(2) Uani 1 1 d . . . . .
H12A H 0.541244 0.452356 0.512619 0.054 Uiso 1 1 calc R U . . .
H12B H 0.481563 0.386946 0.492742 0.054 Uiso 1 1 calc R U . . .
C122 C 0.4652(9) 0.4812(9) 0.4959(3) 0.074(5) Uani 1 1 d . . . . .
H12C H 0.459332 0.511882 0.510162 0.088 Uiso 1 1 calc R U . . .
H12D H 0.414114 0.452783 0.486593 0.088 Uiso 1 1 calc R U . . .
C123 C 0.5303(9) 0.5377(7) 0.4774(3) 0.075(5) Uani 1 1 d . . . . .
H12E H 0.582067 0.557510 0.486110 0.090 Uiso 1 1 calc R U . . .
H12F H 0.529970 0.506689 0.462118 0.090 Uiso 1 1 calc R U . . .
C124 C 0.5257(13) 0.6044(10) 0.4683(4) 0.099(6) Uani 1 1 d . . . . .
H12G H 0.570218 0.635961 0.456627 0.148 Uiso 1 1 calc R U . . .
H12H H 0.475678 0.586096 0.458974 0.148 Uiso 1 1 calc R U . . .
H12I H 0.527968 0.637104 0.483055 0.148 Uiso 1 1 calc R U . . .
C131 C 0.4420(7) 0.4265(6) 0.5525(2) 0.046(2) Uani 1 1 d . . . . .
H13A H 0.426597 0.465659 0.547055 0.055 Uiso 1 1 calc R U . . .
H13B H 0.403791 0.392354 0.565884 0.055 Uiso 1 1 calc R U . . .
C132 C 0.5238(7) 0.4709(7) 0.5647(3) 0.061(3) Uani 1 1 d . . . . .
H13C H 0.564555 0.490943 0.550884 0.073 Uiso 1 1 calc R U . . .
H13D H 0.532226 0.434106 0.575679 0.073 Uiso 1 1 calc R U . . .
C133 C 0.5332(10) 0.5409(8) 0.5812(3) 0.072(4) Uani 1 1 d . . . . .
H13E H 0.485575 0.522712 0.592207 0.086 Uiso 1 1 calc R U . . .
H13F H 0.579515 0.558537 0.592790 0.086 Uiso 1 1 calc R U . . .
C134 C 0.5443(10) 0.6106(8) 0.5650(3) 0.078(4) Uani 1 1 d . . . . .
H13G H 0.549929 0.653290 0.576400 0.117 Uiso 1 1 calc R U . . .
H13H H 0.592025 0.629640 0.554347 0.117 Uiso 1 1 calc R U . . .
H13I H 0.498059 0.593804 0.553763 0.117 Uiso 1 1 calc R U . . .
C141 C 0.4657(6) 0.3185(6) 0.5360(2) 0.046(2) Uani 1 1 d . . . . .
H14A H 0.462475 0.287374 0.520445 0.055 Uiso 1 1 calc R U . . .
H14B H 0.522374 0.350887 0.540745 0.055 Uiso 1 1 calc R U . . .
C142 C 0.4227(6) 0.2614(7) 0.5579(2) 0.046(2) Uani 1 1 d . . . . .
H14C H 0.424177 0.291582 0.573513 0.056 Uiso 1 1 calc R U . . .
H14D H 0.366492 0.226403 0.553038 0.056 Uiso 1 1 calc R U . . .
C143 C 0.4600(6) 0.2120(6) 0.56386(19) 0.040(2) Uani 1 1 d . . . . .
H14E H 0.426085 0.171426 0.576707 0.048 Uiso 1 1 calc R U . . .
H14F H 0.458990 0.183604 0.547849 0.048 Uiso 1 1 calc R U . . .
C144 C 0.5417(7) 0.2527(8) 0.5738(3) 0.067(4) Uani 1 1 d . . . . .
H14G H 0.558727 0.213754 0.576860 0.100 Uiso 1 1 calc R U . . .
H14H H 0.576962 0.291773 0.561080 0.100 Uiso 1 1 calc R U . . .
H14I H 0.543913 0.279541 0.590065 0.100 Uiso 1 1 calc R U . . .

loop_
_atom_site_aniso_label
_atom_site_aniso_U_11
_atom_site_aniso_U_22
_atom_site_aniso_U_33
_atom_site_aniso_U_23
_atom_site_aniso_U_13
_atom_site_aniso_U_12
Mo1 0.0217(3) 0.0143(3) 0.0187(3) 0.0005(2) 0.0009(2) 0.0096(2)
Mo2 0.0140(3) 0.0172(3) 0.0193(3) -0.0002(2) 0.0013(2) 0.0045(2)
Mo3 0.0161(3) 0.0151(3) 0.0170(3) -0.0015(2) -0.0005(2) 0.0067(2)
As1 0.0123(3) 0.0123(3) 0.0161(5) 0.000 0.000 0.00616(15)
O1 0.012(2) 0.014(2) 0.019(2) -0.0016(18) -0.0002(17) 0.0037(19)
O2 0.013(2) 0.013(2) 0.017(4) 0.000 0.000 0.0066(12)
O3 0.021(2) 0.021(2) 0.022(3) 0.0006(19) 0.000(2) 0.007(2)
O4 0.021(2) 0.021(2) 0.023(2) 0.000(2) 0.002(2) 0.013(2)
O5 0.020(2) 0.018(2) 0.023(2) 0.0036(19) 0.0011(19) 0.009(2)
O6 0.021(2) 0.017(2) 0.022(2) 0.0017(19) 0.0021(19) 0.009(2)
O7 0.019(2) 0.018(2) 0.022(2) -0.0018(19) 0.0006(19) 0.008(2)
O8 0.036(3) 0.019(2) 0.024(3) 0.001(2) 0.001(2) 0.014(2)
O9 0.019(3) 0.026(3) 0.025(3) 0.000(2) 0.003(2) 0.005(2)
O10 0.024(3) 0.020(3) 0.024(3) -0.006(2) -0.004(2) 0.008(2)
O11 0.017(2) 0.018(2) 0.020(2) -0.0010(19) -0.0013(19) 0.008(2)
O1A 0.042(3) 0.051(4) 0.024(3) 0.003(3) 0.001(2) 0.033(3)
N1A 0.023(3) 0.019(3) 0.023(3) 0.001(2) 0.002(2) 0.011(2)
C1A 0.031(4) 0.022(4) 0.028(4) 0.005(3) 0.006(3) 0.015(3)
C2A 0.025(4) 0.024(4) 0.030(4) 0.006(3) 0.003(3) 0.017(3)
C3A 0.027(4) 0.027(4) 0.019(3) 0.003(3) -0.001(3) 0.012(3)
C4A 0.035(4) 0.048(5) 0.022(4) -0.001(3) 0.004(3) 0.029(4)
C5A 0.022(4) 0.033(4) 0.030(4) 0.000(3) 0.001(3) 0.016(3)
C6A 0.052(5) 0.041(5) 0.026(4) 0.005(3) -0.006(4) 0.032(4)
N1B 0.072(8) 0.072(8) 0.038(9) 0.000 0.000 0.036(4)
C1B 0.047(6) 0.047(6) 0.037(8) 0.000 0.000 0.024(3)
C2B 0.042(6) 0.042(6) 0.048(11) 0.000 0.000 0.021(3)
C1C 0.072(7) 0.032(5) 0.054(6) 0.005(4) -0.004(5) 0.016(5)
C2C 0.051(6) 0.048(6) 0.093(10) 0.019(6) -0.001(6) 0.030(5)
C3C 0.064(7) 0.040(6) 0.072(8) 0.014(5) 0.026(6) 0.029(5)
C4C 0.075(8) 0.034(5) 0.044(6) 0.007(4) 0.010(5) 0.028(5)
C5C 0.050(6) 0.026(4) 0.051(6) -0.001(4) -0.005(5) 0.019(4)
C6C 0.050(6) 0.027(5) 0.062(7) 0.005(4) 0.017(5) 0.015(4)
C7C 0.112(10) 0.063(7) 0.063(8) 0.020(6) -0.018(8) 0.012(8)
C8C 0.138(16) 0.069(10) 0.059(9) -0.012(7) 0.001(9) 0.041(10)
N1 0.055(5) 0.040(4) 0.044(4) 0.009(4) 0.022(4) 0.035(4)
C111 0.056(6) 0.031(5) 0.049(6) 0.009(4) 0.028(5) 0.027(4)
C112 0.050(6) 0.032(5) 0.048(5) 0.006(4) 0.019(5) 0.023(5)
C113 0.051(6) 0.038(5) 0.050(6) 0.004(4) 0.015(5) 0.021(5)
C114 0.042(6) 0.044(6) 0.079(9) -0.013(6) 0.017(6) 0.018(5)
C121 0.046(6) 0.057(6) 0.049(6) 0.009(5) 0.020(5) 0.039(5)
C122 0.090(10) 0.086(9) 0.084(9) 0.053(8) 0.056(8) 0.073(9)
C123 0.104(11) 0.047(7) 0.081(9) 0.023(6) 0.062(9) 0.042(7)
C124 0.139(16) 0.098(12) 0.090(12) 0.035(10) 0.059(11) 0.081(12)
C131 0.057(6) 0.046(5) 0.052(6) -0.003(4) 0.011(5) 0.039(5)
C132 0.052(7) 0.054(7) 0.075(8) 0.002(6) 0.003(6) 0.026(6)
C133 0.100(11) 0.072(8) 0.056(7) -0.005(6) -0.022(7) 0.053(8)
C134 0.086(10) 0.054(7) 0.078(10) -0.014(7) -0.034(8) 0.024(7)
C141 0.039(5) 0.041(5) 0.067(7) 0.004(5) 0.015(5) 0.026(5)
C142 0.043(6) 0.055(6) 0.042(5) 0.004(5) 0.010(4) 0.025(5)
C143 0.048(6) 0.037(5) 0.038(5) -0.001(4) 0.000(4) 0.023(4)
C144 0.044(6) 0.053(7) 0.098(11) -0.002(7) -0.006(6) 0.020(6)

loop_
_atom_type_symbol
_atom_type_description
_atom_type_scat_dispersion_real
_atom_type_scat_dispersion_imag
_atom_type_scat_source
As As 0.0499 2.0058 'International Tables Vol C Tables 4.2.6.8 and 6.1.1.4'
C C 0.0033 0.0016 'International Tables Vol C Tables 4.2.6.8 and 6.1.1.4'
Mo Mo -1.6832 0.6857 'International Tables Vol C Tables 4.2.6.8 and 6.1.1.4'
N N 0.0061 0.0033 'International Tables Vol C Tables 4.2.6.8 and 6.1.1.4'
O O 0.0106 0.0060 'International Tables Vol C Tables 4.2.6.8 and 6.1.1.4'
H H 0.0000 0.0000 'International Tables Vol C Tables 4.2.6.8 and 6.1.1.4'

loop_
_geom_angle_atom_site_label_1
_geom_angle_atom_site_label_2
_geom_angle_atom_site_label_3
_geom_angle
_geom_angle_site_symmetry_1
_geom_angle_site_symmetry_3
_geom_angle_publ_flag
O8 Mo1 O6 102.6(2) . . ?
O8 Mo1 O5 104.4(2) . . ?
O6 Mo1 O5 93.1(2) . . ?
O8 Mo1 O4 100.6(3) . . ?
O6 Mo1 O4 100.6(2) . . ?
O5 Mo1 O4 148.0(2) . . ?
O8 Mo1 N1A 86.6(2) . . ?
O6 Mo1 N1A 170.4(2) . . ?
O5 Mo1 N1A 81.5(2) . . ?
O4 Mo1 N1A 80.5(2) . . ?
O8 Mo1 O1 164.9(2) . 2 ?
O6 Mo1 O1 91.7(2) . 2 ?
O5 Mo1 O1 79.48(19) . 2 ?
O4 Mo1 O1 71.37(19) . 2 ?
N1A Mo1 O1 79.5(2) . 2 ?
O9 Mo2 O3 102.9(2) . . ?
O9 Mo2 O5 101.1(2) . . ?
O3 Mo2 O5 97.4(2) . . ?
O9 Mo2 O4 98.0(2) . 3 ?
O3 Mo2 O4 98.5(2) . 3 ?
O5 Mo2 O4 151.7(2) . 3 ?
O9 Mo2 O7 91.3(2) . . ?
O3 Mo2 O7 165.8(2) . . ?
O5 Mo2 O7 78.5(2) . . ?
O4 Mo2 O7 80.35(19) 3 . ?
O9 Mo2 O1 166.0(2) . . ?
O3 Mo2 O1 87.5(2) . . ?
O5 Mo2 O1 86.6(2) . . ?
O4 Mo2 O1 70.91(19) 3 . ?
O7 Mo2 O1 78.65(18) . . ?
O10 Mo3 O7 103.7(3) . . ?
O10 Mo3 O11 102.5(2) . . ?
O7 Mo3 O11 101.7(2) . . ?
O10 Mo3 O11 99.5(2) . 2 ?
O7 Mo3 O11 152.8(2) . 2 ?
O11 Mo3 O11 86.9(3) . 2 ?
O10 Mo3 O6 99.0(2) . . ?
O7 Mo3 O6 84.9(2) . . ?
O11 Mo3 O6 155.2(2) . . ?
O11 Mo3 O6 77.4(2) 2 . ?
O10 Mo3 O2 171.1(2) . . ?
O7 Mo3 O2 85.2(2) . . ?
O11 Mo3 O2 75.4(2) . . ?
O11 Mo3 O2 71.84(18) 2 . ?
O6 Mo3 O2 81.47(17) . . ?
O1 As1 O1 110.36(16) . 3 ?
O1 As1 O1 110.36(16) . 2 ?
O1 As1 O1 110.35(16) 3 2 ?
O1 As1 O2 108.57(17) . . ?
O1 As1 O2 108.57(17) 3 . ?
O1 As1 O2 108.57(17) 2 . ?
As1 O1 Mo2 125.4(3) . . ?
As1 O1 Mo1 121.8(2) . 3 ?
Mo2 O1 Mo1 94.95(18) . 3 ?
As1 O2 Mo3 124.31(16) . . ?
As1 O2 Mo3 124.31(16) . 2 ?
Mo3 O2 Mo3 91.3(2) . 2 ?
As1 O2 Mo3 124.31(16) . 3 ?
Mo3 O2 Mo3 91.3(2) . 3 ?
Mo3 O2 Mo3 91.3(2) 2 3 ?
Mo1 O4 Mo2 122.7(3) . 2 ?
Mo1 O5 Mo2 154.8(3) . . ?
Mo1 O6 Mo3 145.1(3) . . ?
Mo3 O7 Mo2 156.9(3) . . ?
Mo3 O11 Mo3 121.4(3) . 3 ?
C3A O1A C6A 117.2(7) . . ?
C1A N1A C5A 116.9(7) . . ?
C1A N1A Mo1 119.1(5) . . ?
C5A N1A Mo1 123.8(5) . . ?
N1A C1A C2A 124.3(7) . . ?
N1A C1A H1A 117.9 . . ?
C2A C1A H1A 117.9 . . ?
C1A C2A C3A 118.6(7) . . ?
C1A C2A H2A 120.7 . . ?
C3A C2A H2A 120.7 . . ?
O1A C3A C2A 125.7(7) . . ?
O1A C3A C4A 116.9(7) . . ?
C2A C3A C4A 117.4(7) . . ?
C5A C4A C3A 120.3(7) . . ?
C5A C4A H4A 119.9 . . ?
C3A C4A H4A 119.9 . . ?
N1A C5A C4A 122.4(7) . . ?
N1A C5A H5A 118.8 . . ?
C4A C5A H5A 118.8 . . ?
O1A C6A H6AA 109.5 . . ?
O1A C6A H6AB 109.5 . . ?
H6AA C6A H6AB 109.5 . . ?
O1A C6A H6AC 109.5 . . ?
H6AA C6A H6AC 109.5 . . ?
H6AB C6A H6AC 109.5 . . ?
C2B C1B H1BA 109.5 . . ?
C2B C1B H1BB 109.5 . . ?
H1BA C1B H1BB 109.5 . . ?
C2B C1B H1BC 109.5 . . ?
H1BA C1B H1BC 109.5 . . ?
H1BB C1B H1BC 109.5 . . ?
N1B C2B C1B 180.0 . . ?
C2C C1C C6C 117.6(11) . . ?
C2C C1C C7C 123.3(14) . . ?
C6C C1C C7C 119.1(14) . . ?
C1C C2C C3C 122.4(11) . . ?
C1C C2C H2C 118.8 . . ?
C3C C2C H2C 118.8 . . ?
C2C C3C C4C 119.3(11) . . ?
C2C C3C H3C 120.3 . . ?
C4C C3C H3C 120.3 . . ?
C5C C4C C3C 117.8(11) . . ?
C5C C4C C8C 119.8(13) . . ?
C3C C4C C8C 122.4(13) . . ?
C4C C5C C6C 122.4(11) . . ?
C4C C5C H5C 118.8 . . ?
C6C C5C H5C 118.8 . . ?
C1C C6C C5C 120.5(11) . . ?
C1C C6C H6C 119.8 . . ?
C5C C6C H6C 119.8 . . ?
C1C C7C H7CA 109.5 . . ?
C1C C7C H7CB 109.5 . . ?
H7CA C7C H7CB 109.5 . . ?
C1C C7C H7CC 109.5 . . ?
H7CA C7C H7CC 109.5 . . ?
H7CB C7C H7CC 109.5 . . ?
C4C C8C H8CA 109.5 . . ?
C4C C8C H8CB 109.5 . . ?
H8CA C8C H8CB 109.5 . . ?
C4C C8C H8CC 109.5 . . ?
H8CA C8C H8CC 109.5 . . ?
H8CB C8C H8CC 109.5 . . ?
C121 N1 C111 110.9(8) . . ?
C121 N1 C141 105.0(7) . . ?
C111 N1 C141 112.5(7) . . ?
C121 N1 C131 111.7(8) . . ?
C111 N1 C131 106.9(7) . . ?
C141 N1 C131 109.9(8) . . ?
C112 C111 N1 116.5(8) . . ?
C112 C111 H11A 108.2 . . ?
N1 C111 H11A 108.2 . . ?
C112 C111 H11B 108.2 . . ?
N1 C111 H11B 108.2 . . ?
H11A C111 H11B 107.3 . . ?
C111 C112 C113 109.6(8) . . ?
C111 C112 H11C 109.7 . . ?
C113 C112 H11C 109.7 . . ?
C111 C112 H11D 109.7 . . ?
C113 C112 H11D 109.7 . . ?
H11C C112 H11D 108.2 . . ?
C112 C113 C114 113.9(9) . . ?
C112 C113 H11E 108.8 . . ?
C114 C113 H11E 108.8 . . ?
C112 C113 H11F 108.8 . . ?
C114 C113 H11F 108.8 . . ?
H11E C113 H11F 107.7 . . ?
C113 C114 H11G 109.5 . . ?
C113 C114 H11H 109.5 . . ?
H11G C114 H11H 109.5 . . ?
C113 C114 H11I 109.5 . . ?
H11G C114 H11I 109.5 . . ?
H11H C114 H11I 109.5 . . ?
C122 C121 N1 115.4(8) . . ?
C122 C121 H12A 108.4 . . ?
N1 C121 H12A 108.4 . . ?
C122 C121 H12B 108.4 . . ?
N1 C121 H12B 108.4 . . ?
H12A C121 H12B 107.5 . . ?
C121 C122 C123 110.2(10) . . ?
C121 C122 H12C 109.6 . . ?
C123 C122 H12C 109.6 . . ?
C121 C122 H12D 109.6 . . ?
C123 C122 H12D 109.6 . . ?
H12C C122 H12D 108.1 . . ?
C124 C123 C122 117.0(12) . . ?
C124 C123 H12E 108.1 . . ?
C122 C123 H12E 108.1 . . ?
C124 C123 H12F 108.1 . . ?
C122 C123 H12F 108.1 . . ?
H12E C123 H12F 107.3 . . ?
C123 C124 H12G 109.5 . . ?
C123 C124 H12H 109.5 . . ?
H12G C124 H12H 109.5 . . ?
C123 C124 H12I 109.5 . . ?
H12G C124 H12I 109.5 . . ?
H12H C124 H12I 109.5 . . ?
C132 C131 N1 115.4(8) . . ?
C132 C131 H13A 108.4 . . ?
N1 C131 H13A 108.4 . . ?
C132 C131 H13B 108.4 . . ?
N1 C131 H13B 108.4 . . ?
H13A C131 H13B 107.5 . . ?
C131 C132 C133 111.1(10) . . ?
C131 C132 H13C 109.4 . . ?
C133 C132 H13C 109.4 . . ?
C131 C132 H13D 109.4 . . ?
C133 C132 H13D 109.4 . . ?
H13C C132 H13D 108.0 . . ?
C134 C133 C132 112.8(12) . . ?
C134 C133 H13E 109.0 . . ?
C132 C133 H13E 109.0 . . ?
C134 C133 H13F 109.0 . . ?
C132 C133 H13F 109.0 . . ?
H13E C133 H13F 107.8 . . ?
C133 C134 H13G 109.5 . . ?
C133 C134 H13H 109.5 . . ?
H13G C134 H13H 109.5 . . ?
C133 C134 H13I 109.5 . . ?
H13G C134 H13I 109.5 . . ?
H13H C134 H13I 109.5 . . ?
C142 C141 N1 115.4(8) . . ?
C142 C141 H14A 108.4 . . ?
N1 C141 H14A 108.4 . . ?
C142 C141 H14B 108.4 . . ?
N1 C141 H14B 108.4 . . ?
H14A C141 H14B 107.5 . . ?
C143 C142 C141 110.9(8) . . ?
C143 C142 H14C 109.5 . . ?
C141 C142 H14C 109.5 . . ?
C143 C142 H14D 109.5 . . ?
C141 C142 H14D 109.5 . . ?
H14C C142 H14D 108.0 . . ?
C144 C143 C142 117.9(9) . . ?
C144 C143 H14E 107.8 . . ?
C142 C143 H14E 107.8 . . ?
C144 C143 H14F 107.8 . . ?
C142 C143 H14F 107.8 . . ?
H14E C143 H14F 107.2 . . ?
C143 C144 H14G 109.5 . . ?
C143 C144 H14H 109.5 . . ?
H14G C144 H14H 109.5 . . ?
C143 C144 H14I 109.5 . . ?
H14G C144 H14I 109.5 . . ?
H14H C144 H14I 109.5 . . ?

loop_
_geom_bond_atom_site_label_1
_geom_bond_atom_site_label_2
_geom_bond_distance
_geom_bond_site_symmetry_2
_geom_bond_publ_flag
Mo1 O8 1.692(5) . ?
Mo1 O6 1.807(5) . ?
Mo1 O5 1.875(5) . ?
Mo1 O4 1.876(5) . ?
Mo1 N1A 2.313(6) . ?
Mo1 O1 2.329(5) 2 ?
Mo2 O9 1.706(5) . ?
Mo2 O3 1.711(5) . ?
Mo2 O5 1.940(5) . ?
Mo2 O4 1.986(5) 3 ?
Mo2 O7 2.218(5) . ?
Mo2 O1 2.271(5) . ?
Mo3 O10 1.701(5) . ?
Mo3 O7 1.764(5) . ?
Mo3 O11 1.830(5) . ?
Mo3 O11 2.044(5) 2 ?
Mo3 O6 2.069(5) . ?
Mo3 O2 2.363(4) . ?
As1 O1 1.681(5) . ?
As1 O1 1.681(5) 3 ?
As1 O1 1.681(5) 2 ?
As1 O2 1.699(8) . ?
O1A C3A 1.342(9) . ?
O1A C6A 1.446(10) . ?
N1A C1A 1.334(10) . ?
N1A C5A 1.354(10) . ?
C1A C2A 1.376(11) . ?
C1A H1A 0.9500 . ?
C2A C3A 1.389(11) . ?
C2A H2A 0.9500 . ?
C3A C4A 1.396(11) . ?
C4A C5A 1.365(12) . ?
C4A H4A 0.9500 . ?
C5A H5A 0.9500 . ?
C6A H6AA 0.9800 . ?
C6A H6AB 0.9800 . ?
C6A H6AC 0.9800 . ?
N1B C2B 1.11(2) . ?
C1B C2B 1.46(2) . ?
C1B H1BA 0.9800 . ?
C1B H1BB 0.9800 . ?
C1B H1BC 0.9800 . ?
C1C C2C 1.365(18) . ?
C1C C6C 1.372(18) . ?
C1C C7C 1.513(17) . ?
C2C C3C 1.39(2) . ?
C2C H2C 0.9500 . ?
C3C C4C 1.393(18) . ?
C3C H3C 0.9500 . ?
C4C C5C 1.356(16) . ?
C4C C8C 1.529(19) . ?
C5C C6C 1.382(16) . ?
C5C H5C 0.9500 . ?
C6C H6C 0.9500 . ?
C7C H7CA 0.9800 . ?
C7C H7CB 0.9800 . ?
C7C H7CC 0.9800 . ?
C8C H8CA 0.9800 . ?
C8C H8CB 0.9800 . ?
C8C H8CC 0.9800 . ?
N1 C121 1.505(12) . ?
N1 C111 1.518(14) . ?
N1 C141 1.536(12) . ?
N1 C131 1.541(13) . ?
C111 C112 1.500(14) . ?
C111 H11A 0.9900 . ?
C111 H11B 0.9900 . ?
C112 C113 1.516(16) . ?
C112 H11C 0.9900 . ?
C112 H11D 0.9900 . ?
C113 C114 1.520(16) . ?
C113 H11E 0.9900 . ?
C113 H11F 0.9900 . ?
C114 H11G 0.9800 . ?
C114 H11H 0.9800 . ?
C114 H11I 0.9800 . ?
C121 C122 1.476(14) . ?
C121 H12A 0.9900 . ?
C121 H12B 0.9900 . ?
C122 C123 1.531(15) . ?
C122 H12C 0.9900 . ?
C122 H12D 0.9900 . ?
C123 C124 1.427(19) . ?
C123 H12E 0.9900 . ?
C123 H12F 0.9900 . ?
C124 H12G 0.9800 . ?
C124 H12H 0.9800 . ?
C124 H12I 0.9800 . ?
C131 C132 1.518(17) . ?
C131 H13A 0.9900 . ?
C131 H13B 0.9900 . ?
C132 C133 1.541(18) . ?
C132 H13C 0.9900 . ?
C132 H13D 0.9900 . ?
C133 C134 1.516(19) . ?
C133 H13E 0.9900 . ?
C133 H13F 0.9900 . ?
C134 H13G 0.9800 . ?
C134 H13H 0.9800 . ?
C134 H13I 0.9800 . ?
C141 C142 1.511(15) . ?
C141 H14A 0.9900 . ?
C141 H14B 0.9900 . ?
C142 C143 1.500(14) . ?
C142 H14C 0.9900 . ?
C142 H14D 0.9900 . ?
C143 C144 1.471(15) . ?
C143 H14E 0.9900 . ?
C143 H14F 0.9900 . ?
C144 H14G 0.9800 . ?
C144 H14H 0.9800 . ?
C144 H14I 0.9800 . ?

loop_
_geom_torsion_atom_site_label_1
_geom_torsion_atom_site_label_2
_geom_torsion_atom_site_label_3
_geom_torsion_atom_site_label_4
_geom_torsion
_geom_torsion_site_symmetry_1
_geom_torsion_site_symmetry_2
_geom_torsion_site_symmetry_3
_geom_torsion_site_symmetry_4
_geom_torsion_publ_flag
O1 As1 O1 Mo2 169.46(15) 3 . . . ?
O1 As1 O1 Mo2 47.2(5) 2 . . . ?
O2 As1 O1 Mo2 -71.7(3) . . . . ?
O1 As1 O1 Mo1 -66.2(4) 3 . . 3 ?
O1 As1 O1 Mo1 171.6(2) 2 . . 3 ?
O2 As1 O1 Mo1 52.7(3) . . . 3 ?
O1 As1 O2 Mo3 52.87(17) . . . . ?
O1 As1 O2 Mo3 172.87(17) 3 . . . ?
O1 As1 O2 Mo3 -67.13(17) 2 . . . ?
O1 As1 O2 Mo3 172.87(17) . . . 2 ?
O1 As1 O2 Mo3 -67.13(17) 3 . . 2 ?
O1 As1 O2 Mo3 52.87(17) 2 . . 2 ?
O1 As1 O2 Mo3 -67.13(17) . . . 3 ?
O1 As1 O2 Mo3 52.87(17) 3 . . 3 ?
O1 As1 O2 Mo3 172.87(17) 2 . . 3 ?
O8 Mo1 O4 Mo2 168.5(3) . . . 2 ?
O6 Mo1 O4 Mo2 -86.3(3) . . . 2 ?
O5 Mo1 O4 Mo2 27.4(6) . . . 2 ?
N1A Mo1 O4 Mo2 83.9(3) . . . 2 ?
O1 Mo1 O4 Mo2 1.8(3) 2 . . 2 ?
O8 Mo1 O5 Mo2 127.2(7) . . . . ?
O6 Mo1 O5 Mo2 23.4(7) . . . . ?
O4 Mo1 O5 Mo2 -92.3(8) . . . . ?
N1A Mo1 O5 Mo2 -148.6(7) . . . . ?
O1 Mo1 O5 Mo2 -67.8(7) 2 . . . ?
O8 Mo1 O6 Mo3 -127.1(5) . . . . ?
O5 Mo1 O6 Mo3 -21.5(5) . . . . ?
O4 Mo1 O6 Mo3 129.4(5) . . . . ?
O1 Mo1 O6 Mo3 58.0(5) 2 . . . ?
O10 Mo3 O7 Mo2 -130.5(7) . . . . ?
O11 Mo3 O7 Mo2 123.4(7) . . . . ?
O11 Mo3 O7 Mo2 17.1(11) 2 . . . ?
O6 Mo3 O7 Mo2 -32.4(7) . . . . ?
O2 Mo3 O7 Mo2 49.4(7) . . . . ?
O10 Mo3 O11 Mo3 171.0(3) . . . 3 ?
O7 Mo3 O11 Mo3 -82.0(3) . . . 3 ?
O11 Mo3 O11 Mo3 71.9(3) 2 . . 3 ?
O6 Mo3 O11 Mo3 21.5(7) . . . 3 ?
O2 Mo3 O11 Mo3 -0.1(3) . . . 3 ?
C5A N1A C1A C2A 0.8(11) . . . . ?
Mo1 N1A C1A C2A -176.0(6) . . . . ?
N1A C1A C2A C3A 0.8(12) . . . . ?
C6A O1A C3A C2A -7.9(12) . . . . ?
C6A O1A C3A C4A 172.8(8) . . . . ?
C1A C2A C3A O1A 178.2(7) . . . . ?
C1A C2A C3A C4A -2.6(11) . . . . ?
O1A C3A C4A C5A -177.8(8) . . . . ?
C2A C3A C4A C5A 2.9(12) . . . . ?
C1A N1A C5A C4A -0.5(12) . . . . ?
Mo1 N1A C5A C4A 176.1(6) . . . . ?
C3A C4A C5A N1A -1.4(13) . . . . ?
C6C C1C C2C C3C 1.4(17) . . . . ?
C7C C1C C2C C3C -177.2(11) . . . . ?
C1C C2C C3C C4C -1.3(18) . . . . ?
C2C C3C C4C C5C 0.3(16) . . . . ?
C2C C3C C4C C8C -179.5(12) . . . . ?
C3C C4C C5C C6C 0.6(16) . . . . ?
C8C C4C C5C C6C -179.6(11) . . . . ?
C2C C1C C6C C5C -0.5(16) . . . . ?
C7C C1C C6C C5C 178.2(10) . . . . ?
C4C C5C C6C C1C -0.5(15) . . . . ?
C121 N1 C111 C112 60.2(10) . . . . ?
C141 N1 C111 C112 -57.1(11) . . . . ?
C131 N1 C111 C112 -177.8(8) . . . . ?
N1 C111 C112 C113 -164.1(8) . . . . ?
C111 C112 C113 C114 -171.5(9) . . . . ?
C111 N1 C121 C122 56.7(13) . . . . ?
C141 N1 C121 C122 178.4(11) . . . . ?
C131 N1 C121 C122 -62.5(14) . . . . ?
N1 C121 C122 C123 168.9(12) . . . . ?
C121 C122 C123 C124 -170.8(16) . . . . ?
C121 N1 C131 C132 -63.5(12) . . . . ?
C111 N1 C131 C132 175.0(9) . . . . ?
C141 N1 C131 C132 52.7(11) . . . . ?
N1 C131 C132 C133 160.6(10) . . . . ?
C131 C132 C133 C134 -75.2(16) . . . . ?
C121 N1 C141 C142 -179.0(10) . . . . ?
C111 N1 C141 C142 -58.3(12) . . . . ?
C131 N1 C141 C142 60.7(12) . . . . ?
N1 C141 C142 C143 -177.6(9) . . . . ?
C141 C142 C143 C144 64.6(14) . . . . ?
